data_4345830
loop_
_publ_author_name
'Wong, Ho-Yin'
'Lo, Wai-Sum'
'Chan, Wesley Ting Kwok'
'Law, Ga-Lai'

_publ_section_title
;
 Mechanistic Investigation of Inducing Triboluminescence in
 Lanthanide(III) \b-Diketonate Complexes.
;
_journal_issue 9
_journal_name_full 'Inorganic chemistry'
_journal_page_first 5135
_journal_page_last 5140
_journal_paper_doi 10.1021/acs.inorgchem.7b00273
_journal_volume 56
_journal_year 2017
_chemical_formula_moiety 'C36 H38 F9 N2 O6 Sm'
_chemical_formula_sum 'C36 H38 F9 N2 O6 Sm'
_chemical_formula_weight 916.03
_chemical_name_systematic
; 
 ? 
;
_space_group_IT_number 92
_symmetry_cell_setting tetragonal
_symmetry_space_group_name_Hall 'P 4abw 2nw'
_symmetry_space_group_name_H-M 'P 41 21 2'
_atom_sites_solution_hydrogens geom
_atom_sites_solution_primary direct
_atom_sites_solution_secondary difmap
_audit_creation_method SHELXL-97
_cell_angle_alpha 90.00
_cell_angle_beta 90.00
_cell_angle_gamma 90.00
_cell_formula_units_Z 16
_cell_length_a 19.3489(9)
_cell_length_b 19.3489(9)
_cell_length_c 43.5781(39)
_cell_measurement_reflns_used 9800
_cell_measurement_temperature 294(2)
_cell_measurement_theta_max 24.98
_cell_measurement_theta_min 2.39
_cell_volume 16314.8(18)
_computing_cell_refinement 'Bruker APEX3'
_computing_data_collection 'Bruker APEX3'
_computing_data_reduction 'Bruker SAINT'
_computing_molecular_graphics 'Bruker SHELXTL'
_computing_publication_material 'Bruker SHELXTL'
_computing_structure_refinement 'SHELXL-97 (Sheldrick, 1997)'
_computing_structure_solution 'SHELXS-97 (Sheldrick, 1990)'
_diffrn_ambient_temperature 294(2)
_diffrn_measured_fraction_theta_full 0.995
_diffrn_measured_fraction_theta_max 0.995
_diffrn_measurement_device_type 'Photon-100 CMOS area detector'
_diffrn_measurement_method 'phi and omega scans'
_diffrn_radiation_monochromator graphite
_diffrn_radiation_source 'micro-focus sealed tube'
_diffrn_radiation_type MoK\a
_diffrn_radiation_wavelength 0.71073
_diffrn_reflns_av_R_equivalents 0.0647
_diffrn_reflns_av_sigmaI/netI 0.0157
_diffrn_reflns_limit_h_max 23
_diffrn_reflns_limit_h_min -23
_diffrn_reflns_limit_k_max 23
_diffrn_reflns_limit_k_min -23
_diffrn_reflns_limit_l_max 52
_diffrn_reflns_limit_l_min -52
_diffrn_reflns_number 635453
_diffrn_reflns_theta_full 25.22
_diffrn_reflns_theta_max 25.22
_diffrn_reflns_theta_min 2.15
_exptl_absorpt_coefficient_mu 1.524
_exptl_absorpt_correction_T_max 0.8878
_exptl_absorpt_correction_T_min 0.6750
_exptl_absorpt_correction_type multi-scan
_exptl_absorpt_process_details 'SAINT ver 8.34A; BRUKER SADABS'
_exptl_crystal_colour colourless
_exptl_crystal_density_diffrn 1.492
_exptl_crystal_density_method 'not measured'
_exptl_crystal_description Plate
_exptl_crystal_F_000 7344
_exptl_crystal_size_max 0.28
_exptl_crystal_size_mid 0.18
_exptl_crystal_size_min 0.08
_refine_diff_density_max 0.742
_refine_diff_density_min -1.113
_refine_diff_density_rms 0.065
_refine_ls_extinction_method none
_refine_ls_goodness_of_fit_ref 1.091
_refine_ls_hydrogen_treatment constr
_refine_ls_matrix_type full
_refine_ls_number_parameters 1130
_refine_ls_number_reflns 14656
_refine_ls_number_restraints 95
_refine_ls_restrained_S_all 1.114
_refine_ls_R_factor_all 0.0586
_refine_ls_R_factor_gt 0.0403
_refine_ls_shift/su_max 0.002
_refine_ls_shift/su_mean 0.000
_refine_ls_structure_factor_coef Fsqd
_refine_ls_weighting_details 'calc w=1/[\s^2^(Fo^2^)+(0.0309P)^2^+25.4689P] where P=(Fo^2^+2Fc^2^)/3'
_refine_ls_weighting_scheme calc
_refine_ls_wR_factor_gt 0.0870
_refine_ls_wR_factor_ref 0.0970
_reflns_number_gt 11764
_reflns_number_total 14656
_reflns_threshold_expression >2sigma(I)
_cod_data_source_file ic7b00273_si_013.cif
_cod_data_source_block bcwhy70
_cod_depositor_comments
;
The following automatic conversions were performed:

'_symmetry_cell_setting' value 'Tetragonal' changed to 'tetragonal'
according to
/home/data/users/saulius/crontab/automatic-downloads/current/ACS/lib/dictionaries/cif_core.dic
dictionary named 'cif_core.dic' version 2.4.2 from 2011-04-26.

Automatic conversion script
Id: cif_fix_values 4973 2017-02-22 13:04:09Z antanas 
;
_cod_database_code 4345830

loop_
_symmetry_equiv_pos_as_xyz
'x, y, z'
'-x, -y, z+1/2'
'-y+1/2, x+1/2, z+1/4'
'y+1/2, -x+1/2, z+3/4'
'-x+1/2, y+1/2, -z+1/4'
'x+1/2, -y+1/2, -z+3/4'
'y, x, -z'
'-y, -x, -z+1/2'

loop_
_atom_site_label
_atom_site_type_symbol
_atom_site_fract_x
_atom_site_fract_y
_atom_site_fract_z
_atom_site_U_iso_or_equiv
_atom_site_adp_type
_atom_site_occupancy
_atom_site_symmetry_multiplicity
_atom_site_calc_flag
_atom_site_refinement_flags
_atom_site_disorder_assembly
_atom_site_disorder_group
Sm1 Sm 0.514066(12) 0.255549(17) 0.374682(6) 0.04623(8) Uani 1 1 d . . .
N1 N 0.6107(2) 0.1635(3) 0.38207(10) 0.0533(12) Uani 1 1 d . . .
N2 N 0.4774(2) 0.1374(3) 0.39743(10) 0.0512(12) Uani 1 1 d . . .
C1 C 0.6765(3) 0.1761(4) 0.37651(16) 0.0695(17) Uani 1 1 d . . .
H1 H 0.6881 0.2191 0.3684 0.083 Uiso 1 1 calc R . .
C2 C 0.7301(3) 0.1291(4) 0.38197(17) 0.078(2) Uani 1 1 d . . .
H2 H 0.7756 0.1402 0.3772 0.094 Uiso 1 1 calc R . .
C3 C 0.7139(4) 0.0666(4) 0.39438(16) 0.078(2) Uani 1 1 d . . .
H3 H 0.7486 0.0344 0.3981 0.094 Uiso 1 1 calc R . .
C4 C 0.6460(3) 0.0506(4) 0.40142(15) 0.0664(18) Uani 1 1 d . . .
C5 C 0.6251(4) -0.0147(4) 0.41381(17) 0.080(2) Uani 1 1 d . . .
H5 H 0.6583 -0.0486 0.4173 0.096 Uiso 1 1 calc R . .
C6 C 0.5600(5) -0.0278(4) 0.42027(17) 0.079(2) Uani 1 1 d . . .
H6 H 0.5481 -0.0707 0.4283 0.095 Uiso 1 1 calc R . .
C7 C 0.5073(4) 0.0223(3) 0.41521(14) 0.0632(17) Uani 1 1 d . . .
C8 C 0.4378(4) 0.0126(4) 0.42232(16) 0.079(2) Uani 1 1 d . . .
H8 H 0.4239 -0.0290 0.4311 0.095 Uiso 1 1 calc R . .
C9 C 0.3905(4) 0.0615(4) 0.41694(16) 0.076(2) Uani 1 1 d . . .
H9 H 0.3441 0.0539 0.4215 0.092 Uiso 1 1 calc R . .
C10 C 0.4120(3) 0.1238(4) 0.40447(14) 0.0665(18) Uani 1 1 d . . .
H10 H 0.3790 0.1578 0.4009 0.080 Uiso 1 1 calc R . .
C11 C 0.5242(3) 0.0868(3) 0.40267(13) 0.0514(14) Uani 1 1 d . . .
C12 C 0.5955(3) 0.1006(3) 0.39504(13) 0.0553(15) Uani 1 1 d . . .
O1 O 0.4248(2) 0.2998(2) 0.40578(9) 0.0642(11) Uani 1 1 d . . .
O2 O 0.5518(2) 0.2591(2) 0.42659(8) 0.0638(11) Uani 1 1 d . . .
C13 C 0.4161(3) 0.3074(4) 0.43383(15) 0.075(2) Uani 1 1 d . A .
C14 C 0.4599(4) 0.2916(5) 0.45774(15) 0.088(2) Uani 1 1 d . . .
H14 H 0.4447 0.2977 0.4778 0.106 Uiso 1 1 calc R . .
C15 C 0.5274(3) 0.2666(3) 0.45240(13) 0.0636(18) Uani 1 1 d . . .
C16 C 0.3427(7) 0.3344(10) 0.4416(2) 0.172(7) Uani 1 1 d D . .
F1 F 0.3429(4) 0.4036(5) 0.4276(2) 0.146(4) Uani 0.70 1 d P A 1
F2 F 0.2939(4) 0.2990(6) 0.42868(19) 0.122(3) Uani 0.70 1 d P A 1
F3 F 0.3305(5) 0.3494(7) 0.4694(2) 0.166(4) Uani 0.70 1 d PU A 1
F1' F 0.3249(10) 0.2948(10) 0.4653(5) 0.146(4) Uani 0.30 1 d PD A 2
F2' F 0.3639(8) 0.3955(12) 0.4669(4) 0.122(3) Uani 0.30 1 d PD A 2
F3' F 0.3066(12) 0.3665(14) 0.4264(4) 0.166(4) Uani 0.30 1 d PDU A 2
C17 C 0.5731(4) 0.2472(6) 0.47959(16) 0.095(3) Uani 1 1 d . . .
C18 C 0.6400(7) 0.2285(9) 0.4701(3) 0.211(6) Uani 1 1 d U . .
H18A H 0.6370 0.1936 0.4545 0.317 Uiso 1 1 calc R . .
H18B H 0.6654 0.2109 0.4874 0.317 Uiso 1 1 calc R . .
H18C H 0.6632 0.2684 0.4620 0.317 Uiso 1 1 calc R . .
C19 C 0.5448(8) 0.1843(10) 0.4947(4) 0.293(13) Uani 1 1 d . . .
H19A H 0.4986 0.1933 0.5017 0.439 Uiso 1 1 calc R . .
H19B H 0.5734 0.1721 0.5118 0.439 Uiso 1 1 calc R . .
H19C H 0.5441 0.1468 0.4802 0.439 Uiso 1 1 calc R . .
C20 C 0.5753(12) 0.2993(9) 0.5021(4) 0.343(16) Uani 1 1 d . . .
H20A H 0.5291 0.3108 0.5083 0.514 Uiso 1 1 calc R . .
H20B H 0.5975 0.3395 0.4938 0.514 Uiso 1 1 calc R . .
H20C H 0.6009 0.2830 0.5195 0.514 Uiso 1 1 calc R . .
O3 O 0.48182(19) 0.3586(2) 0.34770(10) 0.0620(11) Uani 1 1 d . . .
O4 O 0.61247(19) 0.3242(2) 0.36829(9) 0.0608(11) Uani 1 1 d . . .
C21 C 0.5110(3) 0.4067(4) 0.33401(14) 0.0630(16) Uani 1 1 d . . .
C22 C 0.5830(3) 0.4147(4) 0.33392(15) 0.0699(19) Uani 1 1 d . . .
H22 H 0.6020 0.4492 0.3217 0.084 Uiso 1 1 calc R . .
C23 C 0.6263(3) 0.3749(3) 0.35068(16) 0.0657(17) Uani 1 1 d . B .
C24 C 0.4647(4) 0.4577(4) 0.31680(17) 0.079(2) Uani 1 1 d . . .
C25 C 0.3927(5) 0.4545(7) 0.3291(3) 0.182(7) Uani 1 1 d . . .
H25A H 0.3927 0.4676 0.3503 0.273 Uiso 1 1 calc R . .
H25B H 0.3754 0.4082 0.3271 0.273 Uiso 1 1 calc R . .
H25C H 0.3637 0.4855 0.3177 0.273 Uiso 1 1 calc R . .
C26 C 0.4904(6) 0.5318(6) 0.3196(4) 0.212(8) Uani 1 1 d . . .
H26A H 0.5368 0.5347 0.3119 0.317 Uiso 1 1 calc R . .
H26B H 0.4897 0.5455 0.3408 0.317 Uiso 1 1 calc R . .
H26C H 0.4610 0.5618 0.3080 0.317 Uiso 1 1 calc R . .
C27 C 0.4656(7) 0.4371(8) 0.2836(2) 0.195(7) Uani 1 1 d . . .
H27A H 0.5121 0.4391 0.2759 0.293 Uiso 1 1 calc R . .
H27B H 0.4371 0.4683 0.2720 0.293 Uiso 1 1 calc R . .
H27C H 0.4482 0.3909 0.2815 0.293 Uiso 1 1 calc R . .
C28 C 0.7033(4) 0.3914(5) 0.3491(2) 0.086(2) Uani 1 1 d . . .
F4 F 0.7282(4) 0.4079(5) 0.3778(3) 0.116(3) Uani 0.70 1 d P B 1
F5 F 0.7386(9) 0.3504(8) 0.3387(6) 0.167(5) Uani 0.70 1 d P B 1
F6 F 0.7198(7) 0.4489(9) 0.3322(3) 0.136(5) Uani 0.70 1 d P B 1
F4' F 0.7330(13) 0.3718(13) 0.3702(7) 0.116(3) Uani 0.30 1 d P B 2
F5' F 0.737(3) 0.330(2) 0.3321(18) 0.167(5) Uani 0.30 1 d P B 2
F6' F 0.716(2) 0.448(3) 0.3470(9) 0.136(5) Uani 0.30 1 d P B 2
O5 O 0.4163(2) 0.2205(2) 0.34623(8) 0.0599(11) Uani 1 1 d . . .
O6 O 0.5508(2) 0.2210(2) 0.32435(8) 0.0673(12) Uani 1 1 d . . .
C29 C 0.4051(3) 0.2197(3) 0.31773(13) 0.0557(15) Uani 1 1 d . C .
C30 C 0.4512(3) 0.2195(4) 0.29416(13) 0.0656(17) Uani 1 1 d . . .
H30 H 0.4341 0.2199 0.2742 0.079 Uiso 1 1 calc R . .
C31 C 0.5234(3) 0.2185(3) 0.29814(14) 0.0609(17) Uani 1 1 d . D .
C32 C 0.3285(4) 0.2182(5) 0.31008(18) 0.074(2) Uani 1 1 d . . .
F7 F 0.3150(6) 0.2278(13) 0.2810(2) 0.111(5) Uani 0.65 1 d P C 1
F8 F 0.2932(8) 0.2595(13) 0.3254(5) 0.132(6) Uani 0.65 1 d P C 1
F9 F 0.3016(5) 0.1552(7) 0.3158(6) 0.115(3) Uani 0.65 1 d PU C 1
F7' F 0.2884(11) 0.214(2) 0.3330(5) 0.114(13) Uani 0.35 1 d P C 2
F8' F 0.3114(11) 0.177(3) 0.2895(10) 0.147(12) Uani 0.35 1 d P C 2
F9' F 0.3086(10) 0.2820(14) 0.2999(11) 0.125(8) Uani 0.35 1 d P C 2
C33 C 0.5721(4) 0.2128(5) 0.27064(14) 0.086(2) Uani 1 1 d D . .
C34 C 0.5673(13) 0.2731(13) 0.2501(6) 0.256(16) Uani 0.70 1 d PD D 1
H34A H 0.5792 0.3142 0.2612 0.384 Uiso 0.70 1 calc PR D 1
H34B H 0.5209 0.2771 0.2424 0.384 Uiso 0.70 1 calc PR D 1
H34C H 0.5986 0.2672 0.2332 0.384 Uiso 0.70 1 calc PR D 1
C35 C 0.5525(8) 0.1522(9) 0.2510(3) 0.150(7) Uani 0.70 1 d PD D 1
H35A H 0.5536 0.1108 0.2632 0.225 Uiso 0.70 1 calc PR D 1
H35B H 0.5847 0.1480 0.2344 0.225 Uiso 0.70 1 calc PR D 1
H35C H 0.5068 0.1589 0.2430 0.225 Uiso 0.70 1 calc PR D 1
C36 C 0.6457(7) 0.2029(13) 0.2801(3) 0.165(9) Uani 0.70 1 d PD D 1
H36A H 0.6490 0.1640 0.2937 0.247 Uiso 0.70 1 calc PR D 1
H36B H 0.6619 0.2437 0.2904 0.247 Uiso 0.70 1 calc PR D 1
H36C H 0.6736 0.1946 0.2622 0.247 Uiso 0.70 1 calc PR D 1
C34' C 0.612(2) 0.1503(14) 0.2701(11) 0.256(16) Uani 0.30 1 d PD D 2
H34D H 0.6050 0.1258 0.2891 0.384 Uiso 0.30 1 calc PR D 2
H34E H 0.6597 0.1613 0.2677 0.384 Uiso 0.30 1 calc PR D 2
H34F H 0.5967 0.1220 0.2533 0.384 Uiso 0.30 1 calc PR D 2
C35' C 0.6421(16) 0.259(2) 0.2821(7) 0.150(7) Uani 0.30 1 d PD D 2
H35D H 0.6291 0.3063 0.2852 0.225 Uiso 0.30 1 calc PR D 2
H35E H 0.6774 0.2564 0.2667 0.225 Uiso 0.30 1 calc PR D 2
H35F H 0.6595 0.2402 0.3010 0.225 Uiso 0.30 1 calc PR D 2
C36' C 0.553(2) 0.2776(15) 0.2526(8) 0.165(9) Uani 0.30 1 d PD D 2
H36D H 0.5240 0.3065 0.2648 0.247 Uiso 0.30 1 calc PR D 2
H36E H 0.5297 0.2646 0.2341 0.247 Uiso 0.30 1 calc PR D 2
H36F H 0.5949 0.3023 0.2474 0.247 Uiso 0.30 1 calc PR D 2
Sm2 Sm 0.523159(12) 0.747700(17) 0.373914(6) 0.04915(8) Uani 1 1 d . . .
N3 N 0.5608(2) 0.8672(3) 0.35263(10) 0.0535(12) Uani 1 1 d . . .
N4 N 0.4268(2) 0.8429(3) 0.36757(10) 0.0555(13) Uani 1 1 d . . .
C37 C 0.6259(3) 0.8796(4) 0.34505(14) 0.0670(18) Uani 1 1 d . . .
H37 H 0.6586 0.8449 0.3481 0.080 Uiso 1 1 calc R . .
C38 C 0.6474(4) 0.9424(4) 0.33275(16) 0.078(2) Uani 1 1 d . . .
H38 H 0.6940 0.9500 0.3287 0.094 Uiso 1 1 calc R . .
C39 C 0.6009(4) 0.9919(5) 0.32668(17) 0.086(2) Uani 1 1 d . . .
H39 H 0.6149 1.0330 0.3175 0.104 Uiso 1 1 calc R . .
C40 C 0.5307(4) 0.9817(4) 0.33418(15) 0.0686(19) Uani 1 1 d . . .
C41 C 0.4789(5) 1.0318(4) 0.32890(19) 0.091(3) Uani 1 1 d . . .
H41 H 0.4906 1.0745 0.3205 0.109 Uiso 1 1 calc R . .
C42 C 0.4132(5) 1.0178(4) 0.33594(19) 0.092(3) Uani 1 1 d . . .
H42 H 0.3799 1.0515 0.3324 0.110 Uiso 1 1 calc R . .
C43 C 0.3918(4) 0.9534(4) 0.34860(15) 0.0675(18) Uani 1 1 d . . .
C44 C 0.3241(4) 0.9377(4) 0.35630(17) 0.081(2) Uani 1 1 d . . .
H44 H 0.2890 0.9693 0.3522 0.098 Uiso 1 1 calc R . .
C45 C 0.3088(3) 0.8764(4) 0.36979(17) 0.079(2) Uani 1 1 d . . .
H45 H 0.2635 0.8658 0.3753 0.094 Uiso 1 1 calc R . .
C46 C 0.3617(3) 0.8297(4) 0.37527(16) 0.0727(18) Uani 1 1 d . . .
H46 H 0.3512 0.7878 0.3847 0.087 Uiso 1 1 calc R . .
C47 C 0.4426(3) 0.9036(3) 0.35456(13) 0.0529(15) Uani 1 1 d . . .
C48 C 0.5137(3) 0.9172(3) 0.34719(13) 0.0545(15) Uani 1 1 d . . .
O7 O 0.6212(2) 0.7787(2) 0.40296(9) 0.0620(12) Uani 1 1 d . . .
O8 O 0.4873(2) 0.7807(2) 0.42439(9) 0.0642(12) Uani 1 1 d . . .
C49 C 0.6325(3) 0.7774(3) 0.43155(14) 0.0580(16) Uani 1 1 d . E .
C50 C 0.5856(3) 0.7791(4) 0.45500(13) 0.0654(18) Uani 1 1 d . . .
H50 H 0.6020 0.7779 0.4751 0.078 Uiso 1 1 calc R . .
C51 C 0.5136(3) 0.7824(3) 0.45023(13) 0.0559(16) Uani 1 1 d . F .
C52 C 0.7094(4) 0.7763(5) 0.43937(19) 0.080(2) Uani 1 1 d . . .
F10 F 0.7476(9) 0.7492(9) 0.4190(4) 0.121(6) Uani 0.65 1 d P E 1
F11 F 0.7223(12) 0.7501(14) 0.4659(5) 0.164(11) Uani 0.65 1 d P E 1
F12 F 0.7340(7) 0.8425(7) 0.4407(4) 0.131(6) Uani 0.65 1 d P E 1
F10' F 0.7228(18) 0.783(2) 0.4681(6) 0.101(13) Uani 0.35 1 d P E 2
F11' F 0.7434(15) 0.8257(16) 0.4272(6) 0.121(9) Uani 0.35 1 d PDU E 2
F12' F 0.7365(19) 0.7142(16) 0.4321(9) 0.154(16) Uani 0.35 1 d PD E 2
C53 C 0.4646(4) 0.7885(4) 0.47783(15) 0.0723(19) Uani 1 1 d . . .
C54 C 0.3930(7) 0.8036(13) 0.4663(3) 0.130(9) Uani 0.656(19) 1 d P F 1
H54A H 0.3940 0.8442 0.4537 0.194 Uiso 0.656(19) 1 calc PR F 1
H54B H 0.3627 0.8111 0.4835 0.194 Uiso 0.656(19) 1 calc PR F 1
H54C H 0.3766 0.7651 0.4545 0.194 Uiso 0.656(19) 1 calc PR F 1
C55 C 0.4700(11) 0.7288(10) 0.4968(5) 0.152(12) Uani 0.656(19) 1 d P F 1
H55A H 0.5171 0.7229 0.5031 0.228 Uiso 0.656(19) 1 calc PR F 1
H55B H 0.4552 0.6889 0.4855 0.228 Uiso 0.656(19) 1 calc PR F 1
H55C H 0.4412 0.7345 0.5146 0.228 Uiso 0.656(19) 1 calc PR F 1
C56 C 0.4842(9) 0.8560(11) 0.4959(4) 0.128(8) Uani 0.656(19) 1 d P F 1
H56A H 0.4797 0.8953 0.4825 0.192 Uiso 0.656(19) 1 calc PR F 1
H56B H 0.5310 0.8527 0.5029 0.192 Uiso 0.656(19) 1 calc PR F 1
H56C H 0.4538 0.8614 0.5131 0.192 Uiso 0.656(19) 1 calc PR F 1
C54' C 0.5039(15) 0.792(2) 0.5094(5) 0.101(11) Uani 0.344(19) 1 d P F 2
H54D H 0.5291 0.7499 0.5125 0.151 Uiso 0.344(19) 1 calc PR F 2
H54E H 0.4712 0.7981 0.5257 0.151 Uiso 0.344(19) 1 calc PR F 2
H54F H 0.5355 0.8303 0.5092 0.151 Uiso 0.344(19) 1 calc PR F 2
C55' C 0.4300(17) 0.8520(13) 0.4767(6) 0.088(9) Uani 0.344(19) 1 d PU F 2
H55D H 0.4630 0.8889 0.4776 0.132 Uiso 0.344(19) 1 calc PR F 2
H55E H 0.3988 0.8554 0.4938 0.132 Uiso 0.344(19) 1 calc PR F 2
H55F H 0.4044 0.8551 0.4579 0.132 Uiso 0.344(19) 1 calc PR F 2
C56' C 0.4172(15) 0.7268(13) 0.4762(6) 0.090(9) Uani 0.344(19) 1 d PU F 2
H56D H 0.4441 0.6852 0.4772 0.134 Uiso 0.344(19) 1 calc PR F 2
H56E H 0.3918 0.7280 0.4573 0.134 Uiso 0.344(19) 1 calc PR F 2
H56F H 0.3855 0.7280 0.4932 0.134 Uiso 0.344(19) 1 calc PR F 2
O9 O 0.5531(2) 0.6427(3) 0.39918(10) 0.0681(12) Uani 1 1 d . . .
O10 O 0.42281(18) 0.6798(2) 0.37923(11) 0.0684(12) Uani 1 1 d . . .
C57 C 0.5229(3) 0.5928(4) 0.41115(14) 0.0624(16) Uani 1 1 d . . .
C58 C 0.4505(3) 0.5852(4) 0.41068(17) 0.078(2) Uani 1 1 d . . .
H58 H 0.4309 0.5490 0.4217 0.094 Uiso 1 1 calc R . .
C59 C 0.4083(3) 0.6280(4) 0.39493(17) 0.0745(19) Uani 1 1 d . G .
C60 C 0.5678(4) 0.5396(4) 0.42819(17) 0.077(2) Uani 1 1 d . . .
C61 C 0.6394(6) 0.5436(7) 0.4178(3) 0.171(5) Uani 1 1 d U . .
H61A H 0.6409 0.5383 0.3959 0.256 Uiso 1 1 calc R . .
H61B H 0.6658 0.5074 0.4272 0.256 Uiso 1 1 calc R . .
H61C H 0.6585 0.5876 0.4233 0.256 Uiso 1 1 calc R . .
C62 C 0.5589(7) 0.5457(7) 0.4606(2) 0.189(5) Uani 1 1 d U . .
H62A H 0.5106 0.5425 0.4655 0.284 Uiso 1 1 calc R . .
H62B H 0.5764 0.5896 0.4673 0.284 Uiso 1 1 calc R . .
H62C H 0.5836 0.5093 0.4707 0.284 Uiso 1 1 calc R . .
C63 C 0.5445(7) 0.4666(6) 0.4199(3) 0.178(6) Uani 1 1 d . . .
H63A H 0.5493 0.4597 0.3982 0.267 Uiso 1 1 calc R . .
H63B H 0.4970 0.4606 0.4257 0.267 Uiso 1 1 calc R . .
H63C H 0.5725 0.4336 0.4307 0.267 Uiso 1 1 calc R . .
C64 C 0.3318(4) 0.6106(6) 0.3945(3) 0.113(4) Uani 1 1 d . . .
F13 F 0.314(2) 0.5770(18) 0.3737(8) 0.146(4) Uani 0.259(13) 1 d PD G 1
F14 F 0.3105(12) 0.5901(16) 0.4233(7) 0.136(4) Uani 0.259(13) 1 d PD G 1
F15 F 0.297(2) 0.6793(13) 0.3938(11) 0.165(6) Uani 0.259(13) 1 d PD G 1
F13' F 0.3055(6) 0.6057(7) 0.3659(3) 0.146(4) Uani 0.741(13) 1 d PD G 2
F14' F 0.3158(3) 0.5480(5) 0.4077(3) 0.136(4) Uani 0.741(13) 1 d PD G 2
F15' F 0.2953(7) 0.6564(6) 0.4076(4) 0.165(6) Uani 0.741(13) 1 d PD G 2
O11 O 0.6117(2) 0.7044(2) 0.34151(9) 0.0630(11) Uani 1 1 d . . .
O12 O 0.48494(19) 0.7490(2) 0.32201(9) 0.0661(11) Uani 1 1 d . . .
C65 C 0.6195(3) 0.6995(4) 0.31341(15) 0.0684(18) Uani 1 1 d . H .
C66 C 0.5765(3) 0.7186(4) 0.29046(14) 0.079(2) Uani 1 1 d . . .
H66 H 0.5919 0.7147 0.2703 0.095 Uiso 1 1 calc R . .
C67 C 0.5091(3) 0.7440(3) 0.29576(13) 0.0588(14) Uani 1 1 d . I .
C68 C 0.6897(6) 0.6682(9) 0.3041(2) 0.127(5) Uani 1 1 d . . .
F16 F 0.6958(5) 0.6042(5) 0.3170(2) 0.165(5) Uani 0.833(15) 1 d P H 1
F17 F 0.7405(5) 0.7029(9) 0.3164(3) 0.163(5) Uani 0.833(15) 1 d P H 1
F18 F 0.7003(5) 0.6615(9) 0.27565(18) 0.177(7) Uani 0.833(15) 1 d P H 1
F16' F 0.6742(18) 0.6156(16) 0.2843(10) 0.104(14) Uani 0.167(15) 1 d PDU H 2
F17' F 0.731(3) 0.669(2) 0.3209(8) 0.103(16) Uani 0.167(15) 1 d PDU H 2
F18' F 0.715(2) 0.7222(18) 0.2774(9) 0.130(17) Uani 0.167(15) 1 d PDU H 2
C69 C 0.4620(4) 0.7644(4) 0.26924(15) 0.082(2) Uani 1 1 d D . .
C70 C 0.4100(11) 0.8193(9) 0.2793(4) 0.121(6) Uani 0.60 1 d P I 1
H70A H 0.3913 0.8071 0.2990 0.182 Uiso 0.60 1 calc PR I 1
H70B H 0.3733 0.8221 0.2645 0.182 Uiso 0.60 1 calc PR I 1
H70C H 0.4328 0.8633 0.2807 0.182 Uiso 0.60 1 calc PR I 1
C71 C 0.4980(13) 0.7744(17) 0.2390(4) 0.194(16) Uani 0.60 1 d P I 1
H71A H 0.4649 0.7873 0.2237 0.291 Uiso 0.60 1 calc PR I 1
H71B H 0.5202 0.7320 0.2331 0.291 Uiso 0.60 1 calc PR I 1
H71C H 0.5321 0.8102 0.2410 0.291 Uiso 0.60 1 calc PR I 1
C72 C 0.4138(11) 0.7003(10) 0.2653(5) 0.174(9) Uani 0.60 1 d PD I 1
H72A H 0.3900 0.6914 0.2842 0.261 Uiso 0.60 1 calc PR I 1
H72B H 0.4410 0.6607 0.2598 0.261 Uiso 0.60 1 calc PR I 1
H72C H 0.3807 0.7094 0.2494 0.261 Uiso 0.60 1 calc PR I 1
C70' C 0.4808(13) 0.8391(12) 0.2625(5) 0.121(6) Uani 0.40 1 d PD I 2
H70D H 0.4759 0.8662 0.2808 0.182 Uiso 0.40 1 calc PR I 2
H70E H 0.4505 0.8569 0.2469 0.182 Uiso 0.40 1 calc PR I 2
H70F H 0.5277 0.8415 0.2554 0.182 Uiso 0.40 1 calc PR I 2
C71' C 0.467(2) 0.717(3) 0.2433(7) 0.194(16) Uani 0.40 1 d P I 2
H71D H 0.5144 0.7120 0.2375 0.291 Uiso 0.40 1 calc PR I 2
H71E H 0.4411 0.7357 0.2263 0.291 Uiso 0.40 1 calc PR I 2
H71F H 0.4482 0.6731 0.2490 0.291 Uiso 0.40 1 calc PR I 2
C72' C 0.3910(16) 0.777(2) 0.2799(8) 0.174(9) Uani 0.40 1 d PD I 2
H72D H 0.3921 0.8083 0.2971 0.261 Uiso 0.40 1 calc PR I 2
H72E H 0.3699 0.7346 0.2859 0.261 Uiso 0.40 1 calc PR I 2
H72F H 0.3646 0.7980 0.2636 0.261 Uiso 0.40 1 calc PR I 2

loop_
_atom_site_aniso_label
_atom_site_aniso_U_11
_atom_site_aniso_U_22
_atom_site_aniso_U_33
_atom_site_aniso_U_23
_atom_site_aniso_U_13
_atom_site_aniso_U_12
Sm1 0.04218(13) 0.06077(19) 0.03576(13) 0.00402(12) -0.00135(13) 0.00026(13)
N1 0.041(3) 0.065(3) 0.054(3) -0.004(2) 0.007(2) -0.001(2)
N2 0.037(3) 0.065(3) 0.051(3) 0.003(2) -0.004(2) 0.004(2)
C1 0.054(3) 0.081(5) 0.074(4) 0.002(4) 0.000(4) 0.004(3)
C2 0.041(3) 0.108(6) 0.086(5) -0.006(5) 0.000(3) 0.014(3)
C3 0.059(4) 0.086(5) 0.090(5) -0.007(4) -0.010(4) 0.023(4)
C4 0.060(4) 0.077(5) 0.062(4) -0.009(4) -0.011(3) 0.016(4)
C5 0.083(6) 0.071(5) 0.086(5) 0.003(4) -0.016(4) 0.023(4)
C6 0.104(7) 0.058(5) 0.076(5) 0.013(4) -0.011(5) 0.002(4)
C7 0.073(5) 0.062(4) 0.055(3) 0.005(3) -0.012(3) -0.001(4)
C8 0.085(6) 0.075(5) 0.078(5) 0.024(4) 0.001(4) -0.008(4)
C9 0.052(4) 0.094(6) 0.083(5) 0.015(4) -0.002(4) -0.018(4)
C10 0.044(4) 0.090(5) 0.066(4) 0.012(4) 0.001(3) -0.005(3)
C11 0.054(4) 0.054(4) 0.047(3) 0.000(3) -0.010(3) -0.003(3)
C12 0.054(4) 0.061(4) 0.051(3) -0.006(3) -0.010(3) 0.004(3)
O1 0.057(3) 0.089(3) 0.047(2) -0.007(2) 0.0014(19) 0.012(2)
O2 0.049(2) 0.102(3) 0.040(2) -0.001(2) -0.0070(18) 0.002(2)
C13 0.059(4) 0.109(6) 0.057(4) -0.010(4) 0.003(3) 0.012(4)
C14 0.066(5) 0.154(8) 0.045(4) -0.010(4) 0.008(3) 0.016(5)
C15 0.065(4) 0.086(5) 0.040(3) 0.006(3) -0.007(3) -0.014(4)
C16 0.165(13) 0.32(2) 0.033(4) -0.012(8) -0.006(6) 0.119(14)
F1 0.092(5) 0.146(7) 0.201(9) -0.073(7) -0.032(6) 0.054(5)
F2 0.055(4) 0.195(8) 0.114(5) -0.007(6) -0.001(4) 0.012(5)
F3 0.107(6) 0.232(9) 0.158(7) -0.068(7) 0.025(5) 0.042(6)
F1' 0.092(5) 0.146(7) 0.201(9) -0.073(7) -0.032(6) 0.054(5)
F2' 0.055(4) 0.195(8) 0.114(5) -0.007(6) -0.001(4) 0.012(5)
F3' 0.107(6) 0.232(9) 0.158(7) -0.068(7) 0.025(5) 0.042(6)
C17 0.077(5) 0.162(9) 0.046(4) -0.005(5) -0.014(4) 0.013(6)
C18 0.145(9) 0.376(15) 0.112(8) 0.039(10) -0.035(7) 0.056(11)
C19 0.201(17) 0.41(3) 0.267(19) 0.25(2) -0.093(15) -0.062(18)
C20 0.46(3) 0.27(2) 0.30(2) -0.126(18) -0.32(2) 0.13(2)
O3 0.041(2) 0.076(3) 0.068(3) 0.020(2) -0.0095(19) -0.006(2)
O4 0.047(2) 0.070(3) 0.066(3) 0.006(2) -0.011(2) -0.0066(19)
C21 0.063(4) 0.072(4) 0.054(3) 0.011(3) 0.005(3) 0.006(3)
C22 0.052(4) 0.082(5) 0.075(4) 0.027(4) 0.001(3) -0.007(3)
C23 0.058(4) 0.056(4) 0.083(5) -0.001(3) 0.001(3) -0.012(3)
C24 0.066(4) 0.093(6) 0.079(5) 0.033(4) -0.003(4) 0.011(4)
C25 0.077(7) 0.225(14) 0.244(14) 0.147(12) 0.041(8) 0.058(8)
C26 0.155(11) 0.088(8) 0.39(2) 0.091(11) -0.105(14) -0.010(8)
C27 0.247(16) 0.261(16) 0.076(7) 0.003(8) -0.038(8) 0.144(13)
C28 0.049(4) 0.090(6) 0.120(7) 0.031(6) -0.006(5) -0.010(4)
F4 0.078(3) 0.120(8) 0.149(7) -0.028(6) -0.028(5) -0.036(5)
F5 0.065(3) 0.107(12) 0.328(18) -0.123(9) 0.054(7) -0.016(7)
F6 0.067(4) 0.146(5) 0.194(15) 0.101(10) 0.011(8) -0.027(3)
F4' 0.078(3) 0.120(8) 0.149(7) -0.028(6) -0.028(5) -0.036(5)
F5' 0.065(3) 0.107(12) 0.328(18) -0.123(9) 0.054(7) -0.016(7)
F6' 0.067(4) 0.146(5) 0.194(15) 0.101(10) 0.011(8) -0.027(3)
O5 0.046(2) 0.092(3) 0.041(2) 0.003(2) -0.0071(17) -0.010(2)
O6 0.057(3) 0.105(4) 0.041(2) -0.003(2) 0.0025(19) 0.002(2)
C29 0.057(4) 0.060(4) 0.050(3) -0.004(3) -0.012(3) -0.005(3)
C30 0.065(4) 0.089(5) 0.043(3) -0.002(3) -0.009(3) 0.003(3)
C31 0.056(4) 0.080(5) 0.046(3) -0.007(3) 0.006(3) -0.003(3)
C32 0.073(5) 0.090(6) 0.059(5) -0.005(5) -0.014(4) -0.002(4)
F7 0.069(5) 0.195(15) 0.070(5) 0.017(9) -0.031(4) -0.011(9)
F8 0.083(9) 0.174(16) 0.139(16) -0.089(11) -0.027(9) 0.050(11)
F9 0.067(5) 0.118(7) 0.161(9) 0.020(8) -0.028(6) -0.016(5)
F7' 0.038(8) 0.22(4) 0.080(11) 0.03(2) -0.008(7) -0.032(17)
F8' 0.098(13) 0.20(3) 0.15(3) -0.13(2) -0.016(18) -0.01(2)
F9' 0.071(11) 0.135(18) 0.17(2) 0.04(2) -0.046(15) -0.013(10)
C33 0.074(5) 0.144(8) 0.041(4) 0.000(4) 0.007(3) 0.007(5)
C34 0.22(2) 0.32(3) 0.23(2) 0.20(2) 0.162(19) 0.13(2)
C35 0.134(12) 0.208(17) 0.108(10) -0.098(11) 0.067(9) -0.043(11)
C36 0.083(9) 0.33(3) 0.084(9) -0.073(14) 0.029(7) -0.009(13)
C34' 0.22(2) 0.32(3) 0.23(2) 0.20(2) 0.162(19) 0.13(2)
C35' 0.134(12) 0.208(17) 0.108(10) -0.098(11) 0.067(9) -0.043(11)
C36' 0.083(9) 0.33(3) 0.084(9) -0.073(14) 0.029(7) -0.009(13)
Sm2 0.03954(13) 0.0684(2) 0.03951(14) 0.00164(15) -0.00136(13) 0.00568(15)
N3 0.045(3) 0.061(3) 0.055(3) 0.004(2) -0.005(2) 0.006(2)
N4 0.042(3) 0.073(4) 0.052(3) 0.001(2) -0.001(2) 0.016(2)
C37 0.054(4) 0.082(5) 0.066(4) 0.006(3) 0.000(3) -0.004(3)
C38 0.060(4) 0.095(6) 0.079(5) 0.015(4) -0.001(4) -0.013(4)
C39 0.086(6) 0.094(6) 0.079(5) 0.025(5) 0.000(4) -0.018(5)
C40 0.079(5) 0.072(5) 0.054(4) 0.002(3) -0.012(3) 0.006(4)
C41 0.107(7) 0.071(5) 0.096(6) 0.012(4) -0.021(5) 0.008(5)
C42 0.092(6) 0.077(6) 0.106(6) -0.002(5) -0.025(5) 0.036(5)
C43 0.066(4) 0.069(5) 0.067(4) -0.007(3) -0.009(3) 0.018(3)
C44 0.058(4) 0.099(6) 0.088(5) -0.018(5) -0.012(4) 0.034(4)
C45 0.048(3) 0.107(6) 0.080(5) -0.008(5) 0.005(4) 0.023(4)
C46 0.056(4) 0.089(5) 0.073(4) 0.000(4) 0.007(4) 0.011(3)
C47 0.048(3) 0.057(4) 0.053(3) -0.006(3) -0.003(3) 0.003(3)
C48 0.057(4) 0.059(4) 0.048(3) -0.003(3) -0.009(3) 0.000(3)
O7 0.043(2) 0.100(4) 0.043(2) 0.000(2) -0.0025(18) -0.009(2)
O8 0.051(3) 0.095(3) 0.046(2) -0.003(2) 0.0037(19) 0.007(2)
C49 0.045(3) 0.074(4) 0.055(4) -0.008(3) -0.010(3) 0.000(3)
C50 0.063(4) 0.096(5) 0.037(3) -0.006(3) -0.006(3) 0.008(3)
C51 0.057(4) 0.069(4) 0.042(3) 0.001(3) 0.001(3) 0.004(3)
C52 0.061(5) 0.118(8) 0.061(5) -0.006(5) -0.019(4) -0.001(5)
F10 0.057(5) 0.197(18) 0.108(9) -0.066(9) -0.011(5) 0.047(10)
F11 0.078(8) 0.28(3) 0.133(18) 0.091(15) -0.028(11) 0.027(14)
F12 0.070(6) 0.147(10) 0.175(14) -0.071(11) -0.014(7) -0.022(6)
F10' 0.068(11) 0.19(3) 0.047(13) -0.044(19) -0.033(10) 0.015(15)
F11' 0.084(11) 0.150(16) 0.130(14) 0.025(12) -0.005(11) -0.007(12)
F12' 0.11(2) 0.16(3) 0.20(4) -0.10(2) -0.07(2) 0.07(2)
C53 0.078(5) 0.086(5) 0.053(4) -0.002(3) 0.018(3) 0.006(4)
C54 0.058(8) 0.27(3) 0.063(8) -0.015(11) 0.011(6) 0.024(11)
C55 0.17(2) 0.161(17) 0.129(17) 0.084(14) 0.090(17) 0.076(16)
C56 0.126(15) 0.154(17) 0.104(13) -0.053(12) 0.040(11) -0.019(13)
C54' 0.11(2) 0.14(3) 0.049(12) -0.018(15) 0.027(13) 0.013(19)
C55' 0.104(15) 0.080(13) 0.081(13) 0.009(10) 0.025(11) 0.028(11)
C56' 0.097(14) 0.088(14) 0.084(13) -0.004(10) 0.028(11) 0.003(11)
O9 0.046(2) 0.078(3) 0.080(3) 0.020(3) -0.003(2) -0.001(2)
O10 0.042(2) 0.079(3) 0.084(3) 0.012(3) -0.005(2) 0.003(2)
C57 0.062(4) 0.068(4) 0.058(4) 0.005(3) 0.001(3) 0.008(3)
C58 0.055(4) 0.085(5) 0.096(5) 0.029(4) 0.004(4) -0.001(4)
C59 0.055(4) 0.085(5) 0.084(5) 0.001(4) -0.008(4) -0.003(4)
C60 0.075(5) 0.079(5) 0.077(5) 0.017(4) -0.006(4) 0.009(4)
C61 0.109(8) 0.168(10) 0.235(11) 0.088(9) 0.003(8) 0.042(7)
C62 0.239(11) 0.237(11) 0.091(7) 0.011(7) -0.027(8) 0.121(10)
C63 0.188(13) 0.091(8) 0.255(16) 0.020(9) -0.069(12) 0.027(8)
C64 0.046(5) 0.103(8) 0.192(11) 0.046(8) 0.001(6) -0.012(5)
F13 0.077(5) 0.139(10) 0.221(9) 0.015(7) -0.078(6) -0.012(6)
F14 0.062(4) 0.087(6) 0.259(11) 0.046(7) 0.000(5) -0.015(4)
F15 0.053(3) 0.104(8) 0.337(17) -0.023(9) 0.058(8) -0.013(6)
F13' 0.077(5) 0.139(10) 0.221(9) 0.015(7) -0.078(6) -0.012(6)
F14' 0.062(4) 0.087(6) 0.259(11) 0.046(7) 0.000(5) -0.015(4)
F15' 0.053(3) 0.104(8) 0.337(17) -0.023(9) 0.058(8) -0.013(6)
O11 0.050(2) 0.093(3) 0.046(2) -0.003(2) 0.0001(19) 0.020(2)
O12 0.050(3) 0.101(3) 0.047(2) -0.004(2) -0.0071(17) 0.017(2)
C65 0.055(4) 0.093(5) 0.057(4) -0.010(4) -0.002(3) 0.013(4)
C66 0.057(4) 0.137(7) 0.044(3) -0.013(4) 0.000(3) 0.020(4)
C67 0.064(4) 0.066(4) 0.046(3) -0.005(3) -0.007(3) 0.000(3)
C68 0.087(7) 0.238(16) 0.056(6) -0.024(8) 0.002(5) 0.059(9)
F16 0.150(7) 0.165(9) 0.181(9) -0.032(7) -0.003(6) 0.100(7)
F17 0.049(5) 0.263(16) 0.176(10) 0.003(9) 0.020(5) 0.006(7)
F18 0.125(8) 0.31(2) 0.098(6) -0.006(8) 0.039(5) 0.095(11)
F16' 0.097(17) 0.110(17) 0.105(19) -0.026(13) 0.007(13) 0.035(12)
F17' 0.10(2) 0.11(2) 0.094(18) 0.008(13) 0.011(13) 0.019(13)
F18' 0.108(19) 0.15(2) 0.14(2) 0.015(14) 0.030(13) 0.010(14)
C69 0.078(5) 0.114(7) 0.056(4) -0.006(4) -0.020(4) 0.029(4)
C70 0.144(15) 0.117(11) 0.104(10) 0.005(9) -0.056(10) 0.058(11)
C71 0.15(2) 0.38(5) 0.059(8) 0.065(16) 0.006(11) 0.07(2)
C72 0.159(16) 0.167(17) 0.195(19) 0.011(15) -0.134(15) -0.014(14)
C70' 0.144(15) 0.117(11) 0.104(10) 0.005(9) -0.056(10) 0.058(11)
C71' 0.15(2) 0.38(5) 0.059(8) 0.065(16) 0.006(11) 0.07(2)
C72' 0.159(16) 0.167(17) 0.195(19) 0.011(15) -0.134(15) -0.014(14)

loop_
_atom_type_symbol
_atom_type_description
_atom_type_scat_dispersion_real
_atom_type_scat_dispersion_imag
_atom_type_scat_source
C C 0.0033 0.0016 'International Tables Vol C Tables 4.2.6.8 and 6.1.1.4'
H H 0.0000 0.0000 'International Tables Vol C Tables 4.2.6.8 and 6.1.1.4'
N N 0.0061 0.0033 'International Tables Vol C Tables 4.2.6.8 and 6.1.1.4'
O O 0.0106 0.0060 'International Tables Vol C Tables 4.2.6.8 and 6.1.1.4'
F F 0.0171 0.0103 'International Tables Vol C Tables 4.2.6.8 and 6.1.1.4'
Sm Sm -0.1638 3.4418 'International Tables Vol C Tables 4.2.6.8 and 6.1.1.4'

loop_
_geom_angle_atom_site_label_1
_geom_angle_atom_site_label_2
_geom_angle_atom_site_label_3
_geom_angle
O4 Sm1 O1 117.30(16)
O4 Sm1 O5 138.83(13)
O1 Sm1 O5 79.59(14)
O4 Sm1 O2 81.18(14)
O1 Sm1 O2 70.57(14)
O5 Sm1 O2 138.94(13)
O4 Sm1 O3 71.39(13)
O1 Sm1 O3 77.82(15)
O5 Sm1 O3 76.86(14)
O2 Sm1 O3 121.47(16)
O4 Sm1 O6 78.92(15)
O1 Sm1 O6 147.55(14)
O5 Sm1 O6 71.21(14)
O2 Sm1 O6 141.83(13)
O3 Sm1 O6 81.98(15)
O4 Sm1 N2 140.35(13)
O1 Sm1 N2 84.26(15)
O5 Sm1 N2 74.24(14)
O2 Sm1 N2 75.28(15)
O3 Sm1 N2 148.25(13)
O6 Sm1 N2 100.68(15)
O4 Sm1 N1 79.55(15)
O1 Sm1 N1 134.77(14)
O5 Sm1 N1 116.37(15)
O2 Sm1 N1 71.44(14)
O3 Sm1 N1 144.78(14)
O6 Sm1 N1 73.12(14)
N2 Sm1 N1 62.97(14)
C1 N1 C12 116.5(5)
C1 N1 Sm1 123.0(4)
C12 N1 Sm1 120.2(3)
C10 N2 C11 117.1(6)
C10 N2 Sm1 121.6(4)
C11 N2 Sm1 121.3(4)
N1 C1 C2 124.3(7)
N1 C1 H1 117.9
C2 C1 H1 117.9
C3 C2 C1 118.4(6)
C3 C2 H2 120.8
C1 C2 H2 120.8
C2 C3 C4 120.3(6)
C2 C3 H3 119.8
C4 C3 H3 119.8
C3 C4 C12 117.6(7)
C3 C4 C5 123.2(7)
C12 C4 C5 119.2(6)
C6 C5 C4 121.3(7)
C6 C5 H5 119.3
C4 C5 H5 119.3
C5 C6 C7 121.5(7)
C5 C6 H6 119.3
C7 C6 H6 119.3
C8 C7 C11 115.6(6)
C8 C7 C6 124.4(7)
C11 C7 C6 120.0(7)
C9 C8 C7 121.8(7)
C9 C8 H8 119.1
C7 C8 H8 119.1
C8 C9 C10 118.6(7)
C8 C9 H9 120.7
C10 C9 H9 120.7
N2 C10 C9 123.2(7)
N2 C10 H10 118.4
C9 C10 H10 118.4
N2 C11 C7 123.7(6)
N2 C11 C12 117.8(5)
C7 C11 C12 118.5(6)
N1 C12 C4 123.0(6)
N1 C12 C11 117.6(5)
C4 C12 C11 119.4(6)
C13 O1 Sm1 135.1(4)
C15 O2 Sm1 139.1(4)
O1 C13 C14 129.4(6)
O1 C13 C16 112.3(6)
C14 C13 C16 118.2(6)
C13 C14 C15 121.3(6)
C13 C14 H14 119.3
C15 C14 H14 119.3
O2 C15 C14 123.2(6)
O2 C15 C17 117.3(6)
C14 C15 C17 119.5(6)
F3' C16 F3 108.3(16)
F3' C16 F2 65.8(15)
F3 C16 F2 113.5(14)
F3' C16 F1' 127.0(18)
F3 C16 F1' 48.8(9)
F2 C16 F1' 81.1(17)
F3' C16 F1 43.0(14)
F3 C16 F1 100.8(15)
F2 C16 F1 107.6(9)
F1' C16 F1 147.7(15)
F3' C16 C13 128.0(14)
F3 C16 C13 117.2(9)
F2 C16 C13 113.3(11)
F1' C16 C13 102.3(13)
F1 C16 C13 102.3(11)
F3' C16 F2' 98.5(18)
F3 C16 F2' 41.6(10)
F2 C16 F2' 147.2(11)
F1' C16 F2' 87.6(13)
F1 C16 F2' 68.2(12)
C13 C16 F2' 99.1(11)
C18 C17 C20 111.1(13)
C18 C17 C19 105.0(12)
C20 C17 C19 106.9(13)
C18 C17 C15 111.7(7)
C20 C17 C15 112.5(10)
C19 C17 C15 109.3(8)
C17 C18 H18A 109.5
C17 C18 H18B 109.5
H18A C18 H18B 109.5
C17 C18 H18C 109.5
H18A C18 H18C 109.5
H18B C18 H18C 109.5
C17 C19 H19A 109.5
C17 C19 H19B 109.5
H19A C19 H19B 109.5
C17 C19 H19C 109.5
H19A C19 H19C 109.5
H19B C19 H19C 109.5
C17 C20 H20A 109.5
C17 C20 H20B 109.5
H20A C20 H20B 109.5
C17 C20 H20C 109.5
H20A C20 H20C 109.5
H20B C20 H20C 109.5
C21 O3 Sm1 137.8(4)
C23 O4 Sm1 132.9(4)
O3 C21 C22 122.4(6)
O3 C21 C24 116.9(6)
C22 C21 C24 120.7(6)
C23 C22 C21 123.5(6)
C23 C22 H22 118.3
C21 C22 H22 118.3
O4 C23 C22 129.3(6)
O4 C23 C28 113.2(6)
C22 C23 C28 117.5(6)
C25 C24 C27 110.2(9)
C25 C24 C26 108.4(10)
C27 C24 C26 108.9(10)
C25 C24 C21 110.1(6)
C27 C24 C21 107.2(7)
C26 C24 C21 112.0(7)
C24 C25 H25A 109.5
C24 C25 H25B 109.5
H25A C25 H25B 109.5
C24 C25 H25C 109.5
H25A C25 H25C 109.5
H25B C25 H25C 109.5
C24 C26 H26A 109.5
C24 C26 H26B 109.5
H26A C26 H26B 109.5
C24 C26 H26C 109.5
H26A C26 H26C 109.5
H26B C26 H26C 109.5
C24 C27 H27A 109.5
C24 C27 H27B 109.5
H27A C27 H27B 109.5
C24 C27 H27C 109.5
H27A C27 H27C 109.5
H27B C27 H27C 109.5
F6' C28 F5 121(2)
F6' C28 F4' 106(3)
F5 C28 F4' 78(2)
F6' C28 F6 28(3)
F5 C28 F6 102.1(16)
F4' C28 F6 125.5(15)
F6' C28 F4 77(2)
F5 C28 F4 108.2(16)
F4' C28 F4 34.4(13)
F6 C28 F4 102.7(11)
F6' C28 C23 115(2)
F5 C28 C23 117.2(10)
F4' C28 C23 112.6(15)
F6 C28 C23 114.8(9)
F4 C28 C23 110.5(8)
F6' C28 F5' 128(3)
F5 C28 F5' 12(3)
F4' C28 F5' 85(3)
F6 C28 F5' 106(3)
F4 C28 F5' 118(3)
C23 C28 F5' 105.9(19)
C29 O5 Sm1 131.2(4)
C31 O6 Sm1 135.5(4)
O5 C29 C30 129.1(6)
O5 C29 C32 112.6(6)
C30 C29 C32 118.3(6)
C29 C30 C31 123.9(5)
C29 C30 H30 118.0
C31 C30 H30 118.0
O6 C31 C30 122.0(5)
O6 C31 C33 117.0(6)
C30 C31 C33 121.1(6)
F8' C32 F8 130.6(15)
F8' C32 F7' 111.1(19)
F8 C32 F7' 44.3(13)
F8' C32 F7 49(2)
F8 C32 F7 108.5(12)
F7' C32 F7 130.5(13)
F8' C32 F9 57(2)
F8 C32 F9 105.6(12)
F7' C32 F9 63.8(15)
F7 C32 F9 103.3(9)
F8' C32 F9' 105.8(19)
F8 C32 F9' 55.8(13)
F7' C32 F9' 98.1(17)
F7 C32 F9' 60.1(14)
F9 C32 F9' 140.0(10)
F8' C32 C29 115.5(13)
F8 C32 C29 113.9(9)
F7' C32 C29 115.2(11)
F7 C32 C29 114.0(8)
F9 C32 C29 110.8(7)
F9' C32 C29 109.2(9)
C34' C33 C34 133.8(18)
C34' C33 C36 52.1(19)
C34 C33 C36 109.2(14)
C34' C33 C35 58(2)
C34 C33 C35 104.9(15)
C36 C33 C35 107.2(11)
C34' C33 C36' 144(2)
C34 C33 C36' 11(2)
C36 C33 C36' 118(2)
C35 C33 C36' 106.8(16)
C34' C33 C31 113.7(16)
C34 C33 C31 112.4(10)
C36 C33 C31 112.4(7)
C35 C33 C31 110.4(8)
C36' C33 C31 101.6(18)
C34' C33 C35' 91.2(17)
C34 C33 C35' 79(2)
C36 C33 C35' 39.3(14)
C35 C33 C35' 141.3(13)
C36' C33 C35' 84.8(15)
C31 C33 C35' 102.9(11)
C33 C34 H34A 109.5
C33 C34 H34B 109.5
H34A C34 H34B 109.5
C33 C34 H34C 109.5
H34A C34 H34C 109.5
H34B C34 H34C 109.5
C33 C35 H35A 109.5
C33 C35 H35B 109.5
H35A C35 H35B 109.5
C33 C35 H35C 109.5
H35A C35 H35C 109.5
H35B C35 H35C 109.5
C33 C36 H36A 109.5
C33 C36 H36B 109.5
H36A C36 H36B 109.5
C33 C36 H36C 109.5
H36A C36 H36C 109.5
H36B C36 H36C 109.5
C33 C34' H34D 109.5
C33 C34' H34E 109.5
H34D C34' H34E 109.5
C33 C34' H34F 109.5
H34D C34' H34F 109.5
H34E C34' H34F 109.5
C33 C35' H35D 109.5
C33 C35' H35E 109.5
H35D C35' H35E 109.5
C33 C35' H35F 109.5
H35D C35' H35F 109.5
H35E C35' H35F 109.5
C33 C36' H36D 109.5
C33 C36' H36E 109.5
H36D C36' H36E 109.5
C33 C36' H36F 109.5
H36D C36' H36F 109.5
H36E C36' H36F 109.5
O10 Sm2 O7 138.79(15)
O10 Sm2 O11 117.18(16)
O7 Sm2 O11 80.12(14)
O10 Sm2 O12 80.98(16)
O7 Sm2 O12 139.23(14)
O11 Sm2 O12 70.28(13)
O10 Sm2 O9 71.30(14)
O7 Sm2 O9 76.91(15)
O11 Sm2 O9 78.37(15)
O12 Sm2 O9 121.59(16)
O10 Sm2 O8 79.59(15)
O7 Sm2 O8 70.86(14)
O11 Sm2 O8 148.26(14)
O12 Sm2 O8 141.32(12)
O9 Sm2 O8 82.71(16)
O10 Sm2 N3 139.73(15)
O7 Sm2 N3 74.89(15)
O11 Sm2 N3 84.23(15)
O12 Sm2 N3 74.81(15)
O9 Sm2 N3 148.96(15)
O8 Sm2 N3 99.91(15)
O10 Sm2 N4 79.43(14)
O7 Sm2 N4 116.60(15)
O11 Sm2 N4 134.04(14)
O12 Sm2 N4 70.92(14)
O9 Sm2 N4 144.72(15)
O8 Sm2 N4 72.84(14)
N3 Sm2 N4 62.51(15)
C37 N3 C48 118.0(6)
C37 N3 Sm2 121.1(4)
C48 N3 Sm2 120.8(4)
C46 N4 C47 119.4(5)
C46 N4 Sm2 120.7(4)
C47 N4 Sm2 119.7(4)
N3 C37 C38 122.5(7)
N3 C37 H37 118.7
C38 C37 H37 118.7
C39 C38 C37 120.0(7)
C39 C38 H38 120.0
C37 C38 H38 120.0
C38 C39 C40 120.0(8)
C38 C39 H39 120.0
C40 C39 H39 120.0
C48 C40 C39 116.2(7)
C48 C40 C41 120.6(7)
C39 C40 C41 123.3(8)
C42 C41 C40 119.8(8)
C42 C41 H41 120.1
C40 C41 H41 120.1
C41 C42 C43 122.9(7)
C41 C42 H42 118.5
C43 C42 H42 118.5
C44 C43 C47 117.9(7)
C44 C43 C42 124.0(7)
C47 C43 C42 118.1(7)
C45 C44 C43 120.1(6)
C45 C44 H44 119.9
C43 C44 H44 119.9
C44 C45 C46 118.9(7)
C44 C45 H45 120.5
C46 C45 H45 120.5
N4 C46 C45 122.2(7)
N4 C46 H46 118.9
C45 C46 H46 118.9
N4 C47 C43 121.5(6)
N4 C47 C48 118.3(5)
C43 C47 C48 120.3(6)
N3 C48 C40 123.2(6)
N3 C48 C47 118.4(6)
C40 C48 C47 118.4(6)
C49 O7 Sm2 131.5(4)
C51 O8 Sm2 136.4(4)
O7 C49 C50 128.4(6)
O7 C49 C52 112.9(6)
C50 C49 C52 118.7(6)
C49 C50 C51 123.1(5)
C49 C50 H50 118.4
C51 C50 H50 118.4
O8 C51 C50 122.7(5)
O8 C51 C53 117.4(6)
C50 C51 C53 119.9(6)
F10 C52 F11' 73.6(17)
F10 C52 F10' 127.3(18)
F11' C52 F10' 103(2)
F10 C52 F11 110.8(14)
F11' C52 F11 124.6(18)
F10' C52 F11 29(2)
F10 C52 F12' 40.6(16)
F11' C52 F12' 111.7(18)
F10' C52 F12' 104(2)
F11 C52 F12' 77.7(19)
F10 C52 F12 102.3(13)
F11' C52 F12 30.3(13)
F10' C52 F12 78(2)
F11 C52 F12 105.2(13)
F12' C52 F12 135.1(18)
F10 C52 C49 114.7(10)
F11' C52 C49 113.5(14)
F10' C52 C49 114.4(18)
F11 C52 C49 113.3(13)
F12' C52 C49 109.8(17)
F12 C52 C49 109.6(9)
C55' C53 C55 140.1(12)
C55' C53 C54 51.4(14)
C55 C53 C54 114.8(13)
C55' C53 C56' 113.7(17)
C55 C53 C56' 55.2(13)
C54 C53 C56' 65.0(13)
C55' C53 C51 109.6(11)
C55 C53 C51 110.3(8)
C54 C53 C51 108.9(7)
C56' C53 C51 106.2(10)
C55' C53 C56 53.4(13)
C55 C53 C56 111.5(13)
C54 C53 C56 103.2(11)
C56' C53 C56 146.0(11)
C51 C53 C56 107.8(8)
C55' C53 C54' 103.0(17)
C55 C53 C54' 59.5(14)
C54 C53 C54' 136.9(11)
C56' C53 C54' 111.7(17)
C51 C53 C54' 112.8(11)
C56 C53 C54' 53.8(12)
C53 C54 H54A 109.5
C53 C54 H54B 109.5
H54A C54 H54B 109.5
C53 C54 H54C 109.5
H54A C54 H54C 109.5
H54B C54 H54C 109.5
C53 C55 H55A 109.5
C53 C55 H55B 109.5
H55A C55 H55B 109.5
C53 C55 H55C 109.5
H55A C55 H55C 109.5
H55B C55 H55C 109.5
C53 C56 H56A 109.5
C53 C56 H56B 109.5
H56A C56 H56B 109.5
C53 C56 H56C 109.5
H56A C56 H56C 109.5
H56B C56 H56C 109.5
C53 C54' H54D 109.5
C53 C54' H54E 109.5
H54D C54' H54E 109.5
C53 C54' H54F 109.5
H54D C54' H54F 109.5
H54E C54' H54F 109.5
C53 C55' H55D 109.5
C53 C55' H55E 109.5
H55D C55' H55E 109.5
C53 C55' H55F 109.5
H55D C55' H55F 109.5
H55E C55' H55F 109.5
C53 C56' H56D 109.5
C53 C56' H56E 109.5
H56D C56' H56E 109.5
C53 C56' H56F 109.5
H56D C56' H56F 109.5
H56E C56' H56F 109.5
C57 O9 Sm2 137.9(4)
C59 O10 Sm2 133.5(4)
O9 C57 C58 122.9(6)
O9 C57 C60 117.2(6)
C58 C57 C60 119.9(7)
C59 C58 C57 123.0(7)
C59 C58 H58 118.5
C57 C58 H58 118.5
O10 C59 C58 129.5(7)
O10 C59 C64 113.1(7)
C58 C59 C64 117.4(7)
C62 C60 C61 114.8(10)
C62 C60 C63 106.0(9)
C61 C60 C63 104.8(9)
C62 C60 C57 110.7(7)
C61 C60 C57 110.5(7)
C63 C60 C57 109.8(7)
C60 C61 H61A 109.5
C60 C61 H61B 109.5
H61A C61 H61B 109.5
C60 C61 H61C 109.5
H61A C61 H61C 109.5
H61B C61 H61C 109.5
C60 C62 H62A 109.5
C60 C62 H62B 109.5
H62A C62 H62B 109.5
C60 C62 H62C 109.5
H62A C62 H62C 109.5
H62B C62 H62C 109.5
C60 C63 H63A 109.5
C60 C63 H63B 109.5
H63A C63 H63B 109.5
C60 C63 H63C 109.5
H63A C63 H63C 109.5
H63B C63 H63C 109.5
F13 C64 F15' 125(2)
F13 C64 F13' 29.9(18)
F15' C64 F13' 104.8(11)
F13 C64 F14' 76.7(19)
F15' C64 F14' 107.5(10)
F13' C64 F14' 104.0(11)
F13 C64 F14 117(2)
F15' C64 F14 67.9(15)
F13' C64 F14 135.1(14)
F14' C64 F14 45.5(12)
F13 C64 F15 110(2)
F15' C64 F15 30.0(18)
F13' C64 F15 83(2)
F14' C64 F15 133.5(15)
F14 C64 F15 97.9(18)
F13 C64 C59 115(2)
F15' C64 C59 112.4(11)
F13' C64 C59 113.3(10)
F14' C64 C59 114.2(8)
F14 C64 C59 110.0(13)
F15 C64 C59 104.3(17)
C65 O11 Sm2 134.7(4)
C67 O12 Sm2 139.4(4)
O11 C65 C66 129.5(6)
O11 C65 C68 113.4(6)
C66 C65 C68 117.2(6)
C65 C66 C67 122.8(6)
C65 C66 H66 118.6
C67 C66 H66 118.6
O12 C67 C66 121.7(6)
O12 C67 C69 117.0(6)
C66 C67 C69 121.2(5)
F17' C68 F18 123(3)
F17' C68 F17 32(2)
F18 C68 F17 109.4(14)
F17' C68 F16 71(2)
F18 C68 F16 107.2(14)
F17 C68 F16 103.6(12)
F17' C68 F16' 127(3)
F18 C68 F16' 48.7(14)
F17 C68 F16' 143.7(17)
F16 C68 F16' 66.6(19)
F17' C68 C65 118(3)
F18 C68 C65 116.1(9)
F17 C68 C65 110.8(11)
F16 C68 C65 109.0(10)
F16' C68 C65 105.3(18)
F17' C68 F18' 104(3)
F18 C68 F18' 47.1(15)
F17 C68 F18' 74.9(19)
F16 C68 F18' 147.8(17)
F16' C68 F18' 95.2(18)
C65 C68 F18' 101.2(17)
C71' C69 C72' 114(2)
C71' C69 C71 50.9(19)
C72' C69 C71 133.4(16)
C71' C69 C70' 115.4(19)
C72' C69 C70' 96.9(14)
C71 C69 C70' 66.2(14)
C71' C69 C67 112.8(16)
C72' C69 C67 111.3(13)
C71 C69 C67 114.9(11)
C70' C69 C67 104.6(10)
C71' C69 C70 134.5(18)
C72' C69 C70 34.5(12)
C71 C69 C70 117.9(14)
C70' C69 C70 63.3(11)
C67 C69 C70 110.9(8)
C71' C69 C72 56.9(16)
C72' C69 C72 67.3(15)
C71 C69 C72 106.4(15)
C70' C69 C72 151.2(11)
C67 C69 C72 103.6(8)
C70 C69 C72 101.0(13)
C69 C70 H70A 109.5
C69 C70 H70B 109.5
H70A C70 H70B 109.5
C69 C70 H70C 109.5
H70A C70 H70C 109.5
H70B C70 H70C 109.5
C69 C71 H71A 109.5
C69 C71 H71B 109.5
H71A C71 H71B 109.5
C69 C71 H71C 109.5
H71A C71 H71C 109.5
H71B C71 H71C 109.5
C69 C72 H72A 109.5
C69 C72 H72B 109.5
H72A C72 H72B 109.5
C69 C72 H72C 109.5
H72A C72 H72C 109.5
H72B C72 H72C 109.5
C69 C70' H70D 109.5
C69 C70' H70E 109.5
H70D C70' H70E 109.5
C69 C70' H70F 109.5
H70D C70' H70F 109.5
H70E C70' H70F 109.5
C69 C71' H71D 109.5
C69 C71' H71E 109.5
H71D C71' H71E 109.5
C69 C71' H71F 109.5
H71D C71' H71F 109.5
H71E C71' H71F 109.5
C69 C72' H72D 109.5
C69 C72' H72E 109.5
H72D C72' H72E 109.5
C69 C72' H72F 109.5
H72D C72' H72F 109.5
H72E C72' H72F 109.5

loop_
_geom_bond_atom_site_label_1
_geom_bond_atom_site_label_2
_geom_bond_distance
Sm1 O4 2.338(4)
Sm1 O1 2.356(4)
Sm1 O5 2.361(4)
Sm1 O2 2.378(4)
Sm1 O3 2.398(4)
Sm1 O6 2.401(4)
Sm1 N2 2.591(5)
Sm1 N1 2.602(4)
N1 C1 1.319(7)
N1 C12 1.374(8)
N2 C10 1.328(7)
N2 C11 1.354(7)
C1 C2 1.400(9)
C1 H1 0.9300
C2 C3 1.361(10)
C2 H2 0.9300
C3 C4 1.384(10)
C3 H3 0.9300
C4 C12 1.401(9)
C4 C5 1.433(10)
C5 C6 1.315(10)
C5 H5 0.9300
C6 C7 1.424(10)
C6 H6 0.9300
C7 C8 1.392(10)
C7 C11 1.400(8)
C8 C9 1.338(10)
C8 H8 0.9300
C9 C10 1.386(9)
C9 H9 0.9300
C10 H10 0.9300
C11 C12 1.445(8)
O1 C13 1.242(7)
O2 C15 1.228(7)
C13 C14 1.377(9)
C13 C16 1.550(12)
C14 C15 1.412(9)
C14 H14 0.9300
C15 C17 1.526(9)
C16 F3' 1.147(15)
C16 F3 1.268(12)
C16 F2 1.294(17)
C16 F1' 1.331(17)
C16 F1 1.471(18)
C16 F2' 1.67(3)
C17 C18 1.405(14)
C17 C20 1.406(16)
C17 C19 1.487(16)
C18 H18A 0.9600
C18 H18B 0.9600
C18 H18C 0.9600
C19 H19A 0.9600
C19 H19B 0.9600
C19 H19C 0.9600
C20 H20A 0.9600
C20 H20B 0.9600
C20 H20C 0.9600
O3 C21 1.242(7)
O4 C23 1.274(7)
C21 C22 1.402(9)
C21 C24 1.530(9)
C22 C23 1.352(9)
C22 H22 0.9300
C23 C28 1.525(9)
C24 C25 1.494(11)
C24 C27 1.503(12)
C24 C26 1.521(13)
C25 H25A 0.9600
C25 H25B 0.9600
C25 H25C 0.9600
C26 H26A 0.9600
C26 H26B 0.9600
C26 H26C 0.9600
C27 H27A 0.9600
C27 H27B 0.9600
C27 H27C 0.9600
C28 F6' 1.12(5)
C28 F5 1.141(17)
C28 F4' 1.15(3)
C28 F6 1.372(14)
C28 F4 1.378(13)
C28 F5' 1.55(3)
O5 C29 1.261(6)
O6 C31 1.261(7)
C29 C30 1.361(8)
C29 C32 1.519(9)
C30 C31 1.406(9)
C30 H30 0.9300
C31 C33 1.528(9)
C32 F8' 1.246(18)
C32 F8 1.247(13)
C32 F7' 1.27(2)
C32 F7 1.307(12)
C32 F9 1.347(12)
C32 F9' 1.37(2)
C33 C34' 1.432(19)
C33 C34 1.473(14)
C33 C36 1.497(13)
C33 C35 1.500(12)
C33 C36' 1.52(2)
C33 C35' 1.70(3)
C34 H34A 0.9600
C34 H34B 0.9600
C34 H34C 0.9600
C35 H35A 0.9600
C35 H35B 0.9600
C35 H35C 0.9600
C36 H36A 0.9600
C36 H36B 0.9600
C36 H36C 0.9600
C34' H34D 0.9600
C34' H34E 0.9600
C34' H34F 0.9600
C35' H35D 0.9600
C35' H35E 0.9600
C35' H35F 0.9600
C36' H36D 0.9600
C36' H36E 0.9600
C36' H36F 0.9600
Sm2 O10 2.355(4)
Sm2 O7 2.359(4)
Sm2 O11 2.373(4)
Sm2 O12 2.380(4)
Sm2 O9 2.382(5)
Sm2 O8 2.393(4)
Sm2 N3 2.596(5)
Sm2 N4 2.636(4)
N3 C37 1.325(7)
N3 C48 1.350(7)
N4 C46 1.328(7)
N4 C47 1.340(7)
C37 C38 1.392(9)
C37 H37 0.9300
C38 C39 1.340(10)
C38 H38 0.9300
C39 C40 1.412(10)
C39 H39 0.9300
C40 C48 1.410(9)
C40 C41 1.412(10)
C41 C42 1.337(11)
C41 H41 0.9300
C42 C43 1.423(11)
C42 H42 0.9300
C43 C44 1.387(10)
C43 C47 1.400(8)
C44 C45 1.357(10)
C44 H44 0.9300
C45 C46 1.385(9)
C45 H45 0.9300
C46 H46 0.9300
C47 C48 1.438(8)
O7 C49 1.265(6)
O8 C51 1.237(7)
C49 C50 1.367(8)
C49 C52 1.526(9)
C50 C51 1.410(8)
C50 H50 0.9300
C51 C53 1.537(8)
C52 F10 1.269(17)
C52 F11' 1.28(3)
C52 F10' 1.28(2)
C52 F11 1.29(2)
C52 F12' 1.35(3)
C52 F12 1.369(17)
C53 C55' 1.40(2)
C53 C55 1.424(15)
C53 C54 1.501(15)
C53 C56' 1.51(2)
C53 C56 1.571(17)
C53 C54' 1.57(3)
C54 H54A 0.9600
C54 H54B 0.9600
C54 H54C 0.9600
C55 H55A 0.9600
C55 H55B 0.9600
C55 H55C 0.9600
C56 H56A 0.9600
C56 H56B 0.9600
C56 H56C 0.9600
C54' H54D 0.9600
C54' H54E 0.9600
C54' H54F 0.9600
C55' H55D 0.9600
C55' H55E 0.9600
C55' H55F 0.9600
C56' H56D 0.9600
C56' H56E 0.9600
C56' H56F 0.9600
O9 C57 1.243(8)
O10 C59 1.246(8)
C57 C58 1.409(9)
C57 C60 1.539(9)
C58 C59 1.351(10)
C58 H58 0.9300
C59 C64 1.518(10)
C60 C62 1.427(11)
C60 C61 1.460(13)
C60 C63 1.526(14)
C61 H61A 0.9600
C61 H61B 0.9600
C61 H61C 0.9600
C62 H62A 0.9600
C62 H62B 0.9600
C62 H62C 0.9600
C63 H63A 0.9600
C63 H63B 0.9600
C63 H63C 0.9600
C64 F13 1.16(3)
C64 F15' 1.270(16)
C64 F13' 1.348(15)
C64 F14' 1.376(11)
C64 F14 1.38(3)
C64 F15 1.49(3)
O11 C65 1.237(7)
O12 C67 1.239(7)
C65 C66 1.353(8)
C65 C68 1.541(11)
C66 C67 1.412(9)
C66 H66 0.9300
C67 C69 1.523(9)
C68 F17' 1.09(4)
C68 F18 1.265(11)
C68 F17 1.303(17)
C68 F16 1.364(16)
C68 F16' 1.37(3)
C68 F18' 1.64(3)
C69 C71' 1.45(5)
C69 C72' 1.47(4)
C69 C71 1.50(2)
C69 C70' 1.52(2)
C69 C70 1.527(17)
C69 C72 1.562(15)
C70 H70A 0.9600
C70 H70B 0.9600
C70 H70C 0.9600
C71 H71A 0.9600
C71 H71B 0.9600
C71 H71C 0.9600
C72 H72A 0.9600
C72 H72B 0.9600
C72 H72C 0.9600
C70' H70D 0.9600
C70' H70E 0.9600
C70' H70F 0.9600
C71' H71D 0.9600
C71' H71E 0.9600
C71' H71F 0.9600
C72' H72D 0.9600
C72' H72E 0.9600
C72' H72F 0.9600

loop_
_geom_hbond_atom_site_label_D
_geom_hbond_atom_site_label_H
_geom_hbond_atom_site_label_A
_geom_hbond_distance_DH
_geom_hbond_distance_HA
_geom_hbond_distance_DA
_geom_hbond_angle_DHA
_geom_hbond_site_symmetry_A
C1 H1 O4 0.93 2.51 3.142(8) 125.9 .
C2 H2 F3' 0.93 2.42 2.944(18) 115.9 6
C9 H9 F6 0.93 2.41 3.310(15) 162.1 6_455
C37 H37 F15' 0.93 2.66 3.352(14) 132.1 6_565
C38 H38 F14 0.93 2.39 3.23(2) 150.6 6_565
C38 H38 F14' 0.93 2.43 3.290(11) 153.8 6_565
C45 H45 F17' 0.93 2.52 3.12(4) 122.1 6_465
C46 H46 O10 0.93 2.52 3.138(8) 124.2 .
C46 H46 F15 0.93 2.39 3.27(3) 159.6 .

loop_
_geom_torsion_atom_site_label_1
_geom_torsion_atom_site_label_2
_geom_torsion_atom_site_label_3
_geom_torsion_atom_site_label_4
_geom_torsion
O4 Sm1 N1 C1 -9.2(5)
O1 Sm1 N1 C1 -127.5(5)
O5 Sm1 N1 C1 130.5(5)
O2 Sm1 N1 C1 -93.3(5)
O3 Sm1 N1 C1 25.3(6)
O6 Sm1 N1 C1 72.3(5)
N2 Sm1 N1 C1 -175.9(5)
O4 Sm1 N1 C12 164.3(4)
O1 Sm1 N1 C12 46.0(5)
O5 Sm1 N1 C12 -56.0(4)
O2 Sm1 N1 C12 80.2(4)
O3 Sm1 N1 C12 -161.2(4)
O6 Sm1 N1 C12 -114.2(4)
N2 Sm1 N1 C12 -2.4(4)
O4 Sm1 N2 C10 160.4(4)
O1 Sm1 N2 C10 33.5(5)
O5 Sm1 N2 C10 -47.3(5)
O2 Sm1 N2 C10 104.9(5)
O3 Sm1 N2 C10 -22.1(6)
O6 Sm1 N2 C10 -114.1(5)
N1 Sm1 N2 C10 -178.7(5)
O4 Sm1 N2 C11 -19.5(5)
O1 Sm1 N2 C11 -146.5(4)
O5 Sm1 N2 C11 132.8(4)
O2 Sm1 N2 C11 -75.1(4)
O3 Sm1 N2 C11 158.0(4)
O6 Sm1 N2 C11 66.0(4)
N1 Sm1 N2 C11 1.3(4)
C12 N1 C1 C2 2.3(10)
Sm1 N1 C1 C2 176.1(5)
N1 C1 C2 C3 -1.4(12)
C1 C2 C3 C4 -0.2(12)
C2 C3 C4 C12 0.6(11)
C2 C3 C4 C5 178.4(7)
C3 C4 C5 C6 179.8(7)
C12 C4 C5 C6 -2.4(11)
C4 C5 C6 C7 0.1(12)
C5 C6 C7 C8 -178.1(8)
C5 C6 C7 C11 0.9(11)
C11 C7 C8 C9 1.2(11)
C6 C7 C8 C9 -179.8(7)
C7 C8 C9 C10 -1.2(12)
C11 N2 C10 C9 0.6(9)
Sm1 N2 C10 C9 -179.4(5)
C8 C9 C10 N2 0.3(11)
C10 N2 C11 C7 -0.6(9)
Sm1 N2 C11 C7 179.3(4)
C10 N2 C11 C12 179.8(5)
Sm1 N2 C11 C12 -0.2(7)
C8 C7 C11 N2 -0.2(9)
C6 C7 C11 N2 -179.3(6)
C8 C7 C11 C12 179.4(6)
C6 C7 C11 C12 0.3(9)
C1 N1 C12 C4 -1.9(9)
Sm1 N1 C12 C4 -175.8(4)
C1 N1 C12 C11 177.2(5)
Sm1 N1 C12 C11 3.3(7)
C3 C4 C12 N1 0.5(9)
C5 C4 C12 N1 -177.4(6)
C3 C4 C12 C11 -178.6(6)
C5 C4 C12 C11 3.5(9)
N2 C11 C12 N1 -2.0(8)
C7 C11 C12 N1 178.4(5)
N2 C11 C12 C4 177.1(5)
C7 C11 C12 C4 -2.5(8)
O4 Sm1 O1 C13 -74.9(7)
O5 Sm1 O1 C13 145.1(7)
O2 Sm1 O1 C13 -6.3(7)
O3 Sm1 O1 C13 -136.2(7)
O6 Sm1 O1 C13 171.0(6)
N2 Sm1 O1 C13 70.1(7)
N1 Sm1 O1 C13 28.1(8)
O4 Sm1 O2 C15 136.9(7)
O1 Sm1 O2 C15 13.7(7)
O5 Sm1 O2 C15 -32.1(8)
O3 Sm1 O2 C15 75.2(7)
O6 Sm1 O2 C15 -163.9(6)
N2 Sm1 O2 C15 -75.3(7)
N1 Sm1 O2 C15 -141.2(7)
Sm1 O1 C13 C14 0.9(14)
Sm1 O1 C13 C16 -175.0(9)
O1 C13 C14 C15 4.1(15)
C16 C13 C14 C15 179.8(11)
Sm1 O2 C15 C14 -14.5(11)
Sm1 O2 C15 C17 165.4(6)
C13 C14 C15 O2 2.2(12)
C13 C14 C15 C17 -177.6(8)
O1 C13 C16 F3' -26(3)
C14 C13 C16 F3' 157(2)
O1 C13 C16 F3 -174.2(15)
C14 C13 C16 F3 9(2)
O1 C13 C16 F2 50.5(15)
C14 C13 C16 F2 -125.9(10)
O1 C13 C16 F1' 136.0(14)
C14 C13 C16 F1' -40.4(19)
O1 C13 C16 F1 -65.0(12)
C14 C13 C16 F1 118.6(9)
O1 C13 C16 F2' -134.5(10)
C14 C13 C16 F2' 49.1(15)
O2 C15 C17 C18 4.9(14)
C14 C15 C17 C18 -175.3(11)
O2 C15 C17 C20 130.6(14)
C14 C15 C17 C20 -49.6(16)
O2 C15 C17 C19 -110.9(11)
C14 C15 C17 C19 69.0(13)
O4 Sm1 O3 C21 14.1(6)
O1 Sm1 O3 C21 138.7(7)
O5 Sm1 O3 C21 -139.3(7)
O2 Sm1 O3 C21 80.8(7)
O6 Sm1 O3 C21 -66.8(6)
N2 Sm1 O3 C21 -164.2(6)
N1 Sm1 O3 C21 -21.9(8)
O1 Sm1 O4 C23 -81.9(6)
O5 Sm1 O4 C23 24.4(7)
O2 Sm1 O4 C23 -144.6(6)
O3 Sm1 O4 C23 -17.0(6)
O6 Sm1 O4 C23 68.1(6)
N2 Sm1 O4 C23 161.6(5)
N1 Sm1 O4 C23 142.8(6)
Sm1 O3 C21 C22 -6.9(11)
Sm1 O3 C21 C24 172.8(5)
O3 C21 C22 C23 -6.0(12)
C24 C21 C22 C23 174.4(7)
Sm1 O4 C23 C22 14.9(11)
Sm1 O4 C23 C28 -165.4(5)
C21 C22 C23 O4 1.8(13)
C21 C22 C23 C28 -177.8(8)
O3 C21 C24 C25 20.6(11)
C22 C21 C24 C25 -159.7(9)
O3 C21 C24 C27 -99.2(9)
C22 C21 C24 C27 80.5(10)
O3 C21 C24 C26 141.4(9)
C22 C21 C24 C26 -38.9(12)
O4 C23 C28 F6' -144(3)
C22 C23 C28 F6' 35(3)
O4 C23 C28 F5 64.7(19)
C22 C23 C28 F5 -115.6(19)
O4 C23 C28 F4' -22.9(18)
C22 C23 C28 F4' 156.9(16)
O4 C23 C28 F6 -175.4(11)
C22 C23 C28 F6 4.3(15)
O4 C23 C28 F4 -59.9(10)
C22 C23 C28 F4 119.9(9)
O4 C23 C28 F5' 69(4)
C22 C23 C28 F5' -112(3)
O4 Sm1 O5 C29 19.8(6)
O1 Sm1 O5 C29 139.7(5)
O2 Sm1 O5 C29 -176.9(5)
O3 Sm1 O5 C29 59.9(5)
O6 Sm1 O5 C29 -26.0(5)
N2 Sm1 O5 C29 -133.4(6)
N1 Sm1 O5 C29 -85.2(5)
O4 Sm1 O6 C31 -125.0(6)
O1 Sm1 O6 C31 -0.7(8)
O5 Sm1 O6 C31 26.3(6)
O2 Sm1 O6 C31 175.1(5)
O3 Sm1 O6 C31 -52.5(6)
N2 Sm1 O6 C31 95.4(6)
N1 Sm1 O6 C31 152.7(6)
Sm1 O5 C29 C30 21.4(10)
Sm1 O5 C29 C32 -159.2(5)
O5 C29 C30 C31 1.5(12)
C32 C29 C30 C31 -177.9(7)
Sm1 O6 C31 C30 -18.7(11)
Sm1 O6 C31 C33 162.5(5)
C29 C30 C31 O6 -3.3(11)
C29 C30 C31 C33 175.4(7)
O5 C29 C32 F8' -136(3)
C30 C29 C32 F8' 44(3)
O5 C29 C32 F8 45.0(18)
C30 C29 C32 F8 -135.5(17)
O5 C29 C32 F7' -4(3)
C30 C29 C32 F7' 175(2)
O5 C29 C32 F7 170.1(14)
C30 C29 C32 F7 -10.4(16)
O5 C29 C32 F9 -73.9(14)
C30 C29 C32 F9 105.6(14)
O5 C29 C32 F9' 105(2)
C30 C29 C32 F9' -75(2)
O6 C31 C33 C34' 64(3)
C30 C31 C33 C34' -115(3)
O6 C31 C33 C34 -117.0(16)
C30 C31 C33 C34 64.2(16)
O6 C31 C33 C36 6.7(14)
C30 C31 C33 C36 -172.1(12)
O6 C31 C33 C35 126.3(10)
C30 C31 C33 C35 -52.5(12)
O6 C31 C33 C36' -120.7(16)
C30 C31 C33 C36' 60.5(17)
O6 C31 C33 C35' -33.5(16)
C30 C31 C33 C35' 147.8(15)
O10 Sm2 N3 C37 -158.6(4)
O7 Sm2 N3 C37 48.9(4)
O11 Sm2 N3 C37 -32.3(5)
O12 Sm2 N3 C37 -103.4(5)
O9 Sm2 N3 C37 23.6(6)
O8 Sm2 N3 C37 115.9(5)
N4 Sm2 N3 C37 -179.5(5)
O10 Sm2 N3 C48 17.3(5)
O7 Sm2 N3 C48 -135.2(4)
O11 Sm2 N3 C48 143.6(4)
O12 Sm2 N3 C48 72.5(4)
O9 Sm2 N3 C48 -160.5(4)
O8 Sm2 N3 C48 -68.2(4)
N4 Sm2 N3 C48 -3.6(4)
O10 Sm2 N4 C46 14.1(5)
O7 Sm2 N4 C46 -125.6(5)
O11 Sm2 N4 C46 131.9(5)
O12 Sm2 N4 C46 98.1(5)
O9 Sm2 N4 C46 -20.0(6)
O8 Sm2 N4 C46 -68.2(5)
N3 Sm2 N4 C46 -179.5(5)
O10 Sm2 N4 C47 -161.5(5)
O7 Sm2 N4 C47 58.8(4)
O11 Sm2 N4 C47 -43.7(5)
O12 Sm2 N4 C47 -77.5(4)
O9 Sm2 N4 C47 164.5(4)
O8 Sm2 N4 C47 116.3(4)
N3 Sm2 N4 C47 4.9(4)
C48 N3 C37 C38 2.1(9)
Sm2 N3 C37 C38 178.1(5)
N3 C37 C38 C39 -3.5(12)
C37 C38 C39 C40 3.2(12)
C38 C39 C40 C48 -1.7(11)
C38 C39 C40 C41 179.0(8)
C48 C40 C41 C42 -0.8(12)
C39 C40 C41 C42 178.4(8)
C40 C41 C42 C43 -0.4(13)
C41 C42 C43 C44 179.5(8)
C41 C42 C43 C47 1.6(12)
C47 C43 C44 C45 1.4(10)
C42 C43 C44 C45 -176.5(7)
C43 C44 C45 C46 -0.9(11)
C47 N4 C46 C45 1.2(10)
Sm2 N4 C46 C45 -174.3(5)
C44 C45 C46 N4 -0.5(12)
C46 N4 C47 C43 -0.7(9)
Sm2 N4 C47 C43 175.0(4)
C46 N4 C47 C48 178.4(6)
Sm2 N4 C47 C48 -6.0(7)
C44 C43 C47 N4 -0.7(9)
C42 C43 C47 N4 177.4(6)
C44 C43 C47 C48 -179.7(6)
C42 C43 C47 C48 -1.6(9)
C37 N3 C48 C40 -0.6(9)
Sm2 N3 C48 C40 -176.6(4)
C37 N3 C48 C47 178.3(5)
Sm2 N3 C48 C47 2.3(7)
C39 C40 C48 N3 0.4(9)
C41 C40 C48 N3 179.7(6)
C39 C40 C48 C47 -178.5(6)
C41 C40 C48 C47 0.7(9)
N4 C47 C48 N3 2.5(8)
C43 C47 C48 N3 -178.4(5)
N4 C47 C48 C40 -178.5(5)
C43 C47 C48 C40 0.5(9)
O10 Sm2 O7 C49 -19.9(7)
O11 Sm2 O7 C49 -140.3(6)
O12 Sm2 O7 C49 176.3(5)
O9 Sm2 O7 C49 -60.0(6)
O8 Sm2 O7 C49 26.7(6)
N3 Sm2 O7 C49 133.1(6)
N4 Sm2 O7 C49 85.1(6)
O10 Sm2 O8 C51 125.8(6)
O7 Sm2 O8 C51 -25.1(6)
O11 Sm2 O8 C51 -0.1(8)
O12 Sm2 O8 C51 -173.2(6)
O9 Sm2 O8 C51 53.5(6)
N3 Sm2 O8 C51 -95.2(6)
N4 Sm2 O8 C51 -152.2(6)
Sm2 O7 C49 C50 -23.6(11)
Sm2 O7 C49 C52 158.6(5)
O7 C49 C50 C51 0.2(12)
C52 C49 C50 C51 178.0(7)
Sm2 O8 C51 C50 16.9(10)
Sm2 O8 C51 C53 -163.1(4)
C49 C50 C51 O8 3.7(11)
C49 C50 C51 C53 -176.3(7)
O7 C49 C52 F10 -27.4(14)
C50 C49 C52 F10 154.5(12)
O7 C49 C52 F11' 54.6(19)
C50 C49 C52 F11' -123.4(18)
O7 C49 C52 F10' 173(2)
C50 C49 C52 F10' -6(2)
O7 C49 C52 F11 -156.0(14)
C50 C49 C52 F11 26.0(17)
O7 C49 C52 F12' -71(2)
C50 C49 C52 F12' 110.7(19)
O7 C49 C52 F12 87.0(12)
C50 C49 C52 F12 -91.1(12)
O8 C51 C53 C55' -64.5(19)
C50 C51 C53 C55' 115.5(18)
O8 C51 C53 C55 117.0(14)
C50 C51 C53 C55 -63.0(15)
O8 C51 C53 C54 -9.8(13)
C50 C51 C53 C54 170.1(12)
O8 C51 C53 C56' 58.7(16)
C50 C51 C53 C56' -121.3(15)
O8 C51 C53 C56 -121.1(11)
C50 C51 C53 C56 58.9(12)
O8 C51 C53 C54' -178.6(17)
C50 C51 C53 C54' 1.4(19)
O10 Sm2 O9 C57 -10.8(6)
O7 Sm2 O9 C57 142.6(7)
O11 Sm2 O9 C57 -135.0(7)
O12 Sm2 O9 C57 -77.1(7)
O8 Sm2 O9 C57 70.6(6)
N3 Sm2 O9 C57 167.8(6)
N4 Sm2 O9 C57 24.8(8)
O7 Sm2 O10 C59 -26.8(7)
O11 Sm2 O10 C59 80.3(7)
O12 Sm2 O10 C59 142.5(7)
O9 Sm2 O10 C59 14.7(6)
O8 Sm2 O10 C59 -71.1(7)
N3 Sm2 O10 C59 -164.2(6)
N4 Sm2 O10 C59 -145.4(7)
Sm2 O9 C57 C58 4.1(11)
Sm2 O9 C57 C60 -173.3(5)
O9 C57 C58 C59 6.0(12)
C60 C57 C58 C59 -176.7(7)
Sm2 O10 C59 C58 -13.3(13)
Sm2 O10 C59 C64 169.8(7)
C57 C58 C59 O10 -1.4(14)
C57 C58 C59 C64 175.5(9)
O9 C57 C60 C62 107.2(10)
C58 C57 C60 C62 -70.3(11)
O9 C57 C60 C61 -21.1(11)
C58 C57 C60 C61 161.5(9)
O9 C57 C60 C63 -136.2(9)
C58 C57 C60 C63 46.3(11)
O10 C59 C64 F13 85(2)
C58 C59 C64 F13 -93(2)
O10 C59 C64 F15' -66.5(15)
C58 C59 C64 F15' 116.1(12)
O10 C59 C64 F13' 51.9(13)
C58 C59 C64 F13' -125.4(10)
O10 C59 C64 F14' 170.7(11)
C58 C59 C64 F14' -6.7(16)
O10 C59 C64 F14 -140.2(17)
C58 C59 C64 F14 42(2)
O10 C59 C64 F15 -36(2)
C58 C59 C64 F15 146.6(19)
O10 Sm2 O11 C65 74.8(7)
O7 Sm2 O11 C65 -145.0(7)
O12 Sm2 O11 C65 6.5(7)
O9 Sm2 O11 C65 136.5(7)
O8 Sm2 O11 C65 -168.9(6)
N3 Sm2 O11 C65 -69.4(7)
N4 Sm2 O11 C65 -27.4(8)
O10 Sm2 O12 C67 -137.9(7)
O7 Sm2 O12 C67 31.3(8)
O11 Sm2 O12 C67 -14.7(6)
O9 Sm2 O12 C67 -76.5(7)
O8 Sm2 O12 C67 161.5(6)
N3 Sm2 O12 C67 74.6(7)
N4 Sm2 O12 C67 140.2(7)
Sm2 O11 C65 C66 -0.4(13)
Sm2 O11 C65 C68 178.4(8)
O11 C65 C66 C67 -5.3(14)
C68 C65 C66 C67 176.0(10)
Sm2 O12 C67 C66 15.1(11)
Sm2 O12 C67 C69 -166.8(5)
C65 C66 C67 O12 -1.5(12)
C65 C66 C67 C69 -179.5(8)
O11 C65 C68 F17' -20(3)
C66 C65 C68 F17' 159(3)
O11 C65 C68 F18 179.5(15)
C66 C65 C68 F18 -2(2)
O11 C65 C68 F17 -55.0(17)
C66 C65 C68 F17 123.9(13)
O11 C65 C68 F16 58.3(13)
C66 C65 C68 F16 -122.8(10)
O11 C65 C68 F16' 128(2)
C66 C65 C68 F16' -53(2)
O11 C65 C68 F18' -133.0(17)
C66 C65 C68 F18' 45.9(19)
O12 C67 C69 C71' -138(2)
C66 C67 C69 C71' 40(2)
O12 C67 C69 C72' -8.2(18)
C66 C67 C69 C72' 169.9(17)
O12 C67 C69 C71 165.6(15)
C66 C67 C69 C71 -16.3(17)
O12 C67 C69 C70' 95.4(13)
C66 C67 C69 C70' -86.5(13)
O12 C67 C69 C70 28.8(14)
C66 C67 C69 C70 -153.1(12)
O12 C67 C69 C72 -78.8(13)
C66 C67 C69 C72 99.3(13)
